data_1576694
loop_
_publ_author_name
'Gilch, Jonas M.'
'Keil, Philip M.'
'Iddrisu, Mustapha'
'Szilv&#xe1;si, Tibor'
'Hadlington, Terrance J.'

_publ_section_title
;
 Cooperative metathesis of H-H/Sn-C<sup>Ar</sup> bonds in
 stannylene-Ni<sup>0</sup> systems.
;
_journal_issue 16
_journal_name_full 'Chemical science'
_journal_page_first 7938
_journal_page_last 7946
_journal_paper_doi 10.1039/d5sc09496h
_journal_volume 17
_journal_year 2026
_chemical_formula_moiety 'C39 H46 F6 N P Si Sn'
_chemical_formula_sum 'C39 H46 F6 N P Si Sn'
_chemical_formula_weight 820.52
_space_group_crystal_system monoclinic
_space_group_IT_number 14
_space_group_name_Hall '-P 2yn'
_space_group_name_H-M_alt 'P 1 21/n 1'
_atom_sites_solution_hydrogens geom
_audit_creation_method SHELXL-2018/3
_audit_update_record
;
2025-10-01 deposited with the CCDC.	2026-02-25 downloaded from the CCDC.
;
_cell_angle_alpha 90
_cell_angle_beta 106.58(3)
_cell_angle_gamma 90
_cell_formula_units_Z 4
_cell_length_a 13.802(3)
_cell_length_b 15.016(3)
_cell_length_c 19.310(4)
_cell_measurement_reflns_used 2000
_cell_measurement_temperature 150(2)
_cell_measurement_theta_max 32.50
_cell_measurement_theta_min 1.92
_cell_volume 3835.6(15)
_computing_structure_refinement 'SHELXL-2018/3 (Sheldrick, 2018)'
_computing_structure_solution 'SHELXT 2018/2 (Sheldrick, 2018)'
_diffrn_ambient_temperature 150(2)
_diffrn_detector Pilatus300K
_diffrn_detector_area_resol_mean 5.81
_diffrn_measured_fraction_theta_full 0.999
_diffrn_measured_fraction_theta_max 0.999
_diffrn_measurement_device_type 'STOE StadiVari'
_diffrn_measurement_method '\w scans'
_diffrn_radiation_collimation '0.6 mm diameter'
_diffrn_radiation_monochromator 'Graded multilayer mirror'
_diffrn_radiation_type 'Mo K\a'
_diffrn_radiation_wavelength 0.71073
_diffrn_reflns_av_R_equivalents 0.0385
_diffrn_reflns_av_unetI/netI 0.0243
_diffrn_reflns_Laue_measured_fraction_full 0.999
_diffrn_reflns_Laue_measured_fraction_max 0.999
_diffrn_reflns_limit_h_max 16
_diffrn_reflns_limit_h_min -17
_diffrn_reflns_limit_k_max 18
_diffrn_reflns_limit_k_min -18
_diffrn_reflns_limit_l_max 23
_diffrn_reflns_limit_l_min -23
_diffrn_reflns_number 46271
_diffrn_reflns_point_group_measured_fraction_full 0.999
_diffrn_reflns_point_group_measured_fraction_max 0.999
_diffrn_reflns_theta_full 25.242
_diffrn_reflns_theta_max 25.999
_diffrn_reflns_theta_min 2.528
_diffrn_source 'Genix 3D HF Mo'
_diffrn_source_current 1.000
_diffrn_source_power 0.050
_diffrn_source_voltage 50
_exptl_absorpt_coefficient_mu 0.796
_exptl_absorpt_correction_T_max 1.000
_exptl_absorpt_correction_T_min 0.846
_exptl_absorpt_correction_type empirical
_exptl_absorpt_process_details 'STOE X-AREA 1.76'
_exptl_crystal_colour 'pale yellow'
_exptl_crystal_density_diffrn 1.421
_exptl_crystal_description plate
_exptl_crystal_F_000 1680
_exptl_crystal_size_max 0.21
_exptl_crystal_size_mid 0.20
_exptl_crystal_size_min 0.12
_refine_diff_density_max 0.789
_refine_diff_density_min -1.016
_refine_diff_density_rms 0.095
_refine_ls_extinction_method none
_refine_ls_goodness_of_fit_ref 1.111
_refine_ls_hydrogen_treatment constr
_refine_ls_matrix_type full
_refine_ls_number_parameters 463
_refine_ls_number_reflns 7516
_refine_ls_number_restraints 0
_refine_ls_restrained_S_all 1.111
_refine_ls_R_factor_all 0.0565
_refine_ls_R_factor_gt 0.0488
_refine_ls_shift/su_max 0.015
_refine_ls_shift/su_mean 0.000
_refine_ls_structure_factor_coef Fsqd
_refine_ls_weighting_details 'w=1/[\s^2^(Fo^2^)+(0.0924P)^2^+0.7424P] where P=(Fo^2^+2Fc^2^)/3'
_refine_ls_weighting_scheme calc
_refine_ls_wR_factor_gt 0.1309
_refine_ls_wR_factor_ref 0.1363
_reflns_Friedel_coverage 0.000
_reflns_number_gt 6306
_reflns_number_total 7516
_reflns_threshold_expression 'I > 2\s(I)'
_cod_data_source_file d5sc09496h2.cif
_cod_data_source_block 1a_CF3
_cod_depositor_comments 'Adding full bibliography for 1576689--1576698.cif.'
_cod_original_cell_volume 3835.7(15)
_cod_original_sg_symbol_H-M 'P 21/n'
_cod_database_code 1576694
_shelx_shelxl_version_number 2018/3
_shelx_space_group_comment
;
The symmetry employed for this shelxl refinement is uniquely defined
by the following loop, which should always be used as a source of
symmetry information in preference to the above space-group names.
They are only intended as comments.
;

loop_
_space_group_symop_operation_xyz
'x, y, z'
'-x+1/2, y+1/2, -z+1/2'
'-x, -y, -z'
'x-1/2, -y-1/2, z-1/2'

loop_
_atom_site_label
_atom_site_type_symbol
_atom_site_fract_x
_atom_site_fract_y
_atom_site_fract_z
_atom_site_U_iso_or_equiv
_atom_site_adp_type
_atom_site_occupancy
_atom_site_site_symmetry_order
_atom_site_calc_flag
_atom_site_refinement_flags_posn
_atom_site_refinement_flags_adp
_atom_site_refinement_flags_occupancy
_atom_site_disorder_assembly
_atom_site_disorder_group
Sn1 Sn 0.44178(2) 0.45710(2) 0.58062(2) 0.03447(11) Uani 1 1 d . . . . .
P1 P 0.36930(6) 0.31122(6) 0.63088(5) 0.0364(2) Uani 1 1 d . . . . .
Si1 Si 0.48374(7) 0.43034(6) 0.76100(5) 0.0348(2) Uani 1 1 d . . . . .
F5 F 0.60857(18) 0.16569(16) 0.46920(13) 0.0618(6) Uani 1 1 d . . . . .
F6 F 0.7134(2) 0.12182(16) 0.56733(14) 0.0679(7) Uani 1 1 d . . . . .
F4 F 0.7680(2) 0.18336(19) 0.48566(16) 0.0757(8) Uani 1 1 d . . . . .
F2 F 0.8485(2) 0.5472(2) 0.6498(3) 0.0659(10) Uani 0.957(7) 1 d . . P A 1
N1 N 0.46302(19) 0.50414(18) 0.68990(15) 0.0344(6) Uani 1 1 d . . . . .
F1 F 0.9257(3) 0.4601(3) 0.5975(2) 0.0849(14) Uani 0.957(7) 1 d . . P A 1
F3 F 0.9203(2) 0.4322(2) 0.70559(18) 0.0830(13) Uani 0.957(7) 1 d . . P A 1
C1 C 0.4252(3) 0.5938(2) 0.69071(18) 0.0360(7) Uani 1 1 d . . . . .
C32 C 0.5901(2) 0.3894(2) 0.59240(19) 0.0374(7) Uani 1 1 d . . . . .
C2 C 0.4925(3) 0.6663(2) 0.69620(19) 0.0385(7) Uani 1 1 d . . . . .
C19 C 0.3923(3) 0.3321(2) 0.72754(19) 0.0401(7) Uani 1 1 d . . . . .
H19A H 0.420984 0.277807 0.754803 0.048 Uiso 1 1 calc R U . . .
H19B H 0.327208 0.345116 0.737432 0.048 Uiso 1 1 calc R U . . .
C6 C 0.3220(3) 0.6110(2) 0.68329(19) 0.0411(8) Uani 1 1 d . . . . .
C34 C 0.6889(3) 0.2772(2) 0.55211(19) 0.0390(7) Uani 1 1 d . . . . .
C36 C 0.7714(3) 0.4074(2) 0.61140(19) 0.0399(7) Uani 1 1 d . . . . .
C33 C 0.5966(2) 0.3082(2) 0.55896(18) 0.0367(7) Uani 1 1 d . . . . .
H33 H 0.537357 0.273357 0.540545 0.044 Uiso 1 1 calc R U . . .
C37 C 0.6801(3) 0.4379(2) 0.6188(2) 0.0384(7) Uani 1 1 d . . . . .
H37 H 0.678388 0.493179 0.642333 0.046 Uiso 1 1 calc R U . . .
C26 C 0.4139(3) 0.1991(2) 0.6207(2) 0.0429(8) Uani 1 1 d . . . . .
C20 C 0.2334(3) 0.3039(2) 0.5907(2) 0.0415(8) Uani 1 1 d . . . . .
C7 C 0.6006(3) 0.6524(2) 0.6946(2) 0.0410(8) Uani 1 1 d . . . . .
H7 H 0.616106 0.587541 0.702689 0.049 Uiso 1 1 calc R U . . .
C21 C 0.1908(3) 0.3347(3) 0.5206(2) 0.0428(8) Uani 1 1 d . . . . .
H21 H 0.232474 0.361886 0.495137 0.051 Uiso 1 1 calc R U . . .
C5 C 0.2903(3) 0.6989(3) 0.6842(2) 0.0472(9) Uani 1 1 d . . . . .
H5 H 0.220971 0.710610 0.679256 0.057 Uiso 1 1 calc R U . . .
C35 C 0.7768(3) 0.3263(2) 0.5785(2) 0.0419(8) Uani 1 1 d . . . . .
H35 H 0.839450 0.304798 0.574028 0.050 Uiso 1 1 calc R U . . .
C3 C 0.4567(3) 0.7527(2) 0.6976(2) 0.0478(9) Uani 1 1 d . . . . .
H3 H 0.502556 0.801039 0.702495 0.057 Uiso 1 1 calc R U . . .
C31 C 0.5035(3) 0.1674(3) 0.6666(2) 0.0488(9) Uani 1 1 d . . . . .
H31 H 0.540635 0.203247 0.705671 0.059 Uiso 1 1 calc R U . . .
C16 C 0.6144(3) 0.3780(2) 0.78633(19) 0.0401(7) Uani 1 1 d . . . . .
H16 H 0.619410 0.344724 0.742597 0.048 Uiso 1 1 calc R U . . .
C38 C 0.6946(3) 0.1879(3) 0.5186(2) 0.0476(9) Uani 1 1 d . . . . .
C10 C 0.2413(3) 0.5385(2) 0.6702(2) 0.0473(9) Uani 1 1 d . . . . .
H10 H 0.276414 0.479682 0.673727 0.057 Uiso 1 1 calc R U . . .
C18 C 0.7058(3) 0.4409(3) 0.8071(2) 0.0471(9) Uani 1 1 d . . . . .
H18A H 0.706858 0.472617 0.851636 0.071 Uiso 1 1 calc R U . . .
H18B H 0.700685 0.484078 0.768090 0.071 Uiso 1 1 calc R U . . .
H18C H 0.768152 0.406325 0.814663 0.071 Uiso 1 1 calc R U . . .
C8 C 0.6104(3) 0.6761(3) 0.6197(2) 0.0468(8) Uani 1 1 d . . . . .
H8A H 0.563003 0.639933 0.583036 0.070 Uiso 1 1 calc R U . . .
H8B H 0.679637 0.664072 0.618314 0.070 Uiso 1 1 calc R U . . .
H8C H 0.594959 0.739320 0.609950 0.070 Uiso 1 1 calc R U . . .
C25 C 0.1713(3) 0.2647(3) 0.6278(2) 0.0514(9) Uani 1 1 d . . . . .
H25 H 0.199576 0.243077 0.675532 0.062 Uiso 1 1 calc R U . . .
C4 C 0.3570(3) 0.7704(3) 0.6922(2) 0.0513(9) Uani 1 1 d . . . . .
H4 H 0.334278 0.829802 0.693896 0.062 Uiso 1 1 calc R U . . .
C13 C 0.4517(3) 0.4832(3) 0.84130(19) 0.0435(8) Uani 1 1 d . . . . .
H13 H 0.395740 0.526300 0.820586 0.052 Uiso 1 1 calc R U . . .
C24 C 0.0680(3) 0.2574(3) 0.5948(2) 0.0574(10) Uani 1 1 d . . . . .
H24 H 0.025307 0.232033 0.620407 0.069 Uiso 1 1 calc R U . . .
C17 C 0.6259(3) 0.3077(3) 0.8466(2) 0.0482(9) Uani 1 1 d . . . . .
H17A H 0.691960 0.278660 0.856000 0.072 Uiso 1 1 calc R U . . .
H17B H 0.572299 0.262987 0.831194 0.072 Uiso 1 1 calc R U . . .
H17C H 0.620632 0.336866 0.890767 0.072 Uiso 1 1 calc R U . . .
C9 C 0.6790(3) 0.7038(3) 0.7536(2) 0.0531(10) Uani 1 1 d . . . . .
H9A H 0.668995 0.767882 0.745110 0.080 Uiso 1 1 calc R U . . .
H9B H 0.747168 0.687323 0.752329 0.080 Uiso 1 1 calc R U . . .
H9C H 0.670820 0.688808 0.801032 0.080 Uiso 1 1 calc R U . . .
C11 C 0.1698(3) 0.5464(3) 0.5941(3) 0.0581(11) Uani 1 1 d . . . . .
H11A H 0.134007 0.603519 0.589121 0.087 Uiso 1 1 calc R U . . .
H11B H 0.120695 0.497599 0.585386 0.087 Uiso 1 1 calc R U . . .
H11C H 0.208620 0.543347 0.558882 0.087 Uiso 1 1 calc R U . . .
C22 C 0.0882(3) 0.3261(3) 0.4879(2) 0.0469(9) Uani 1 1 d . . . . .
H22 H 0.059530 0.347072 0.439981 0.056 Uiso 1 1 calc R U . . .
C39 C 0.8657(3) 0.4604(3) 0.6409(2) 0.0494(9) Uani 1 1 d . . . . .
C15 C 0.4113(4) 0.4183(3) 0.8882(2) 0.0603(11) Uani 1 1 d . . . . .
H15A H 0.465257 0.377362 0.913103 0.090 Uiso 1 1 calc R U . . .
H15B H 0.354701 0.384205 0.857325 0.090 Uiso 1 1 calc R U . . .
H15C H 0.388036 0.451978 0.923869 0.090 Uiso 1 1 calc R U . . .
C14 C 0.5389(4) 0.5381(3) 0.8893(3) 0.0583(11) Uani 1 1 d . . . . .
H14A H 0.514855 0.571495 0.924761 0.087 Uiso 1 1 calc R U . . .
H14B H 0.563775 0.579852 0.859220 0.087 Uiso 1 1 calc R U . . .
H14C H 0.593830 0.498228 0.914500 0.087 Uiso 1 1 calc R U . . .
C23 C 0.0276(3) 0.2867(3) 0.5252(2) 0.0520(9) Uani 1 1 d . . . . .
H23 H -0.042703 0.279894 0.502348 0.062 Uiso 1 1 calc R U . . .
C30 C 0.5395(3) 0.0839(3) 0.6560(3) 0.0571(10) Uani 1 1 d . . . . .
H30 H 0.601369 0.062972 0.687590 0.069 Uiso 1 1 calc R U . . .
C12 C 0.1811(3) 0.5390(3) 0.7266(3) 0.0643(13) Uani 1 1 d . . . . .
H12A H 0.138803 0.592507 0.720056 0.097 Uiso 1 1 calc R U . . .
H12B H 0.228328 0.538957 0.775372 0.097 Uiso 1 1 calc R U . . .
H12C H 0.138187 0.485934 0.720174 0.097 Uiso 1 1 calc R U . . .
C27 C 0.3616(4) 0.1459(3) 0.5629(3) 0.0700(14) Uani 1 1 d . . . . .
H27 H 0.300663 0.166962 0.530221 0.084 Uiso 1 1 calc R U . . .
C29 C 0.4861(5) 0.0314(3) 0.6003(4) 0.0802(17) Uani 1 1 d . . . . .
H29 H 0.509862 -0.026570 0.594100 0.096 Uiso 1 1 calc R U . . .
C28 C 0.3984(5) 0.0625(4) 0.5533(4) 0.094(2) Uani 1 1 d . . . . .
H28 H 0.362583 0.026423 0.513855 0.113 Uiso 1 1 calc R U . . .
F3A F 0.945(4) 0.416(3) 0.638(3) 0.040(15) Uiso 0.043(7) 1 d . . P A 2
F1A F 0.875(7) 0.525(6) 0.615(5) 0.08(3) Uiso 0.043(7) 1 d . . P A 2
F2A F 0.847(4) 0.522(4) 0.679(3) 0.038(15) Uiso 0.043(7) 1 d . . P A 2

loop_
_atom_site_aniso_label
_atom_site_aniso_U_11
_atom_site_aniso_U_22
_atom_site_aniso_U_33
_atom_site_aniso_U_23
_atom_site_aniso_U_13
_atom_site_aniso_U_12
Sn1 0.03523(15) 0.03396(16) 0.03473(16) 0.00011(9) 0.01083(10) 0.00035(8)
P1 0.0368(4) 0.0338(4) 0.0385(5) -0.0021(3) 0.0104(4) -0.0021(3)
Si1 0.0377(5) 0.0327(5) 0.0332(5) 0.0003(4) 0.0091(4) -0.0004(4)
F5 0.0614(14) 0.0538(14) 0.0601(14) -0.0190(12) 0.0011(11) 0.0067(11)
F6 0.0919(19) 0.0456(14) 0.0604(15) 0.0006(12) 0.0123(13) 0.0155(12)
F4 0.0731(17) 0.0752(18) 0.093(2) -0.0311(15) 0.0475(16) 0.0009(14)
F2 0.0510(16) 0.0449(17) 0.097(3) -0.0005(18) 0.0124(17) -0.0068(12)
N1 0.0358(14) 0.0322(14) 0.0335(14) -0.0038(11) 0.0072(11) -0.0001(11)
F1 0.0635(19) 0.104(3) 0.101(3) -0.034(2) 0.046(2) -0.0370(17)
F3 0.0632(18) 0.073(2) 0.085(2) 0.0223(16) -0.0243(15) -0.0214(15)
C1 0.0424(17) 0.0300(16) 0.0357(17) -0.0005(13) 0.0113(14) 0.0014(13)
C32 0.0363(16) 0.0373(18) 0.0410(18) 0.0007(14) 0.0149(14) 0.0023(13)
C2 0.0427(18) 0.0349(17) 0.0381(18) 0.0004(14) 0.0120(14) 0.0026(14)
C19 0.0425(18) 0.0369(18) 0.0418(19) -0.0006(15) 0.0132(15) -0.0037(14)
C6 0.0382(17) 0.0401(19) 0.0441(19) -0.0024(15) 0.0104(14) 0.0022(14)
C34 0.0427(18) 0.0365(18) 0.0384(18) -0.0003(14) 0.0126(14) 0.0032(14)
C36 0.0367(17) 0.0430(19) 0.0405(18) 0.0034(15) 0.0117(14) -0.0015(14)
C33 0.0362(17) 0.0384(18) 0.0362(17) 0.0009(14) 0.0112(14) 0.0026(13)
C37 0.0386(18) 0.0358(17) 0.0422(19) -0.0021(14) 0.0137(15) 0.0000(13)
C26 0.048(2) 0.0345(18) 0.047(2) -0.0020(15) 0.0139(16) -0.0020(14)
C20 0.0419(18) 0.0367(18) 0.047(2) -0.0038(15) 0.0154(16) -0.0022(14)
C7 0.0421(18) 0.0336(17) 0.0443(19) -0.0007(15) 0.0072(15) -0.0039(14)
C21 0.0384(18) 0.048(2) 0.0420(19) -0.0034(16) 0.0122(15) -0.0028(15)
C5 0.047(2) 0.044(2) 0.053(2) -0.0028(17) 0.0184(17) 0.0104(16)
C35 0.0367(17) 0.045(2) 0.0446(19) 0.0029(16) 0.0134(15) 0.0067(14)
C3 0.055(2) 0.0339(19) 0.057(2) -0.0020(16) 0.0196(18) -0.0018(16)
C31 0.049(2) 0.041(2) 0.054(2) -0.0034(17) 0.0105(17) -0.0007(16)
C16 0.0421(18) 0.0364(18) 0.0407(18) 0.0003(14) 0.0100(14) -0.0001(14)
C38 0.047(2) 0.048(2) 0.046(2) -0.0037(17) 0.0100(16) 0.0100(16)
C10 0.0370(19) 0.045(2) 0.059(2) 0.0020(17) 0.0134(17) 0.0044(14)
C18 0.041(2) 0.048(2) 0.048(2) 0.0033(17) 0.0059(17) 0.0015(15)
C8 0.047(2) 0.048(2) 0.046(2) -0.0003(17) 0.0151(16) -0.0054(16)
C25 0.044(2) 0.058(2) 0.052(2) 0.0045(19) 0.0135(17) -0.0072(17)
C4 0.058(2) 0.0352(19) 0.064(3) -0.0044(18) 0.0220(19) 0.0103(17)
C13 0.049(2) 0.0426(19) 0.0393(19) 0.0013(15) 0.0134(16) 0.0014(16)
C24 0.044(2) 0.067(3) 0.063(3) 0.005(2) 0.0182(19) -0.0095(19)
C17 0.048(2) 0.045(2) 0.049(2) 0.0091(17) 0.0085(17) 0.0063(16)
C9 0.052(2) 0.050(2) 0.051(2) -0.0021(18) 0.0061(18) -0.0088(18)
C11 0.040(2) 0.068(3) 0.061(3) -0.010(2) 0.0060(19) 0.0025(17)
C22 0.0406(19) 0.053(2) 0.044(2) -0.0070(17) 0.0077(15) -0.0002(16)
C39 0.0383(19) 0.050(2) 0.060(3) 0.0021(18) 0.0147(18) -0.0023(15)
C15 0.072(3) 0.066(3) 0.049(2) -0.004(2) 0.028(2) -0.010(2)
C14 0.069(3) 0.054(3) 0.051(2) -0.0132(19) 0.016(2) -0.0066(19)
C23 0.0374(19) 0.059(2) 0.059(2) -0.0087(19) 0.0127(17) -0.0047(16)
C30 0.056(2) 0.042(2) 0.070(3) 0.003(2) 0.012(2) 0.0078(18)
C12 0.042(2) 0.085(4) 0.068(3) 0.004(2) 0.020(2) -0.007(2)
C27 0.063(3) 0.054(3) 0.076(3) -0.022(2) -0.008(2) 0.010(2)
C29 0.083(4) 0.047(3) 0.100(4) -0.021(3) 0.008(3) 0.015(2)
C28 0.083(4) 0.060(3) 0.111(5) -0.041(3) -0.017(3) 0.013(3)

loop_
_atom_type_symbol
_atom_type_description
_atom_type_scat_dispersion_real
_atom_type_scat_dispersion_imag
_atom_type_scat_source
C C 0.0033 0.0016 'International Tables Vol C Tables 4.2.6.8 and 6.1.1.4'
H H 0.0000 0.0000 'International Tables Vol C Tables 4.2.6.8 and 6.1.1.4'
N N 0.0061 0.0033 'International Tables Vol C Tables 4.2.6.8 and 6.1.1.4'
F F 0.0171 0.0103 'International Tables Vol C Tables 4.2.6.8 and 6.1.1.4'
Si Si 0.0817 0.0704 'International Tables Vol C Tables 4.2.6.8 and 6.1.1.4'
P P 0.1023 0.0942 'International Tables Vol C Tables 4.2.6.8 and 6.1.1.4'
Sn Sn -0.6537 1.4246 'International Tables Vol C Tables 4.2.6.8 and 6.1.1.4'

loop_
_geom_angle_atom_site_label_1
_geom_angle_atom_site_label_2
_geom_angle_atom_site_label_3
_geom_angle
_geom_angle_site_symmetry_1
_geom_angle_site_symmetry_3
_geom_angle_publ_flag
N1 Sn1 C32 100.59(12) . . ?
N1 Sn1 P1 82.84(8) . . ?
C32 Sn1 P1 90.97(9) . . ?
C20 P1 C26 103.72(17) . . ?
C20 P1 C19 107.69(17) . . ?
C26 P1 C19 107.66(17) . . ?
C20 P1 Sn1 109.79(12) . . ?
C26 P1 Sn1 122.63(13) . . ?
C19 P1 Sn1 104.67(11) . . ?
N1 Si1 C16 113.63(15) . . ?
N1 Si1 C13 110.90(16) . . ?
C16 Si1 C13 112.78(16) . . ?
N1 Si1 C19 106.31(15) . . ?
C16 Si1 C19 104.60(16) . . ?
C13 Si1 C19 108.05(16) . . ?
C1 N1 Si1 124.6(2) . . ?
C1 N1 Sn1 111.4(2) . . ?
Si1 N1 Sn1 120.82(15) . . ?
C6 C1 C2 119.1(3) . . ?
C6 C1 N1 121.7(3) . . ?
C2 C1 N1 119.1(3) . . ?
C33 C32 C37 117.0(3) . . ?
C33 C32 Sn1 121.9(2) . . ?
C37 C32 Sn1 119.3(2) . . ?
C3 C2 C1 119.3(3) . . ?
C3 C2 C7 119.1(3) . . ?
C1 C2 C7 121.4(3) . . ?
P1 C19 Si1 112.31(18) . . ?
C5 C6 C1 118.9(3) . . ?
C5 C6 C10 117.5(3) . . ?
C1 C6 C10 123.5(3) . . ?
C35 C34 C33 120.9(3) . . ?
C35 C34 C38 119.1(3) . . ?
C33 C34 C38 120.0(3) . . ?
C35 C36 C37 120.5(3) . . ?
C35 C36 C39 119.3(3) . . ?
C37 C36 C39 120.2(3) . . ?
C32 C33 C34 121.1(3) . . ?
C36 C37 C32 121.8(3) . . ?
C31 C26 C27 118.7(4) . . ?
C31 C26 P1 121.1(3) . . ?
C27 C26 P1 120.1(3) . . ?
C21 C20 C25 119.2(3) . . ?
C21 C20 P1 119.6(3) . . ?
C25 C20 P1 121.1(3) . . ?
C2 C7 C8 109.9(3) . . ?
C2 C7 C9 113.9(3) . . ?
C8 C7 C9 110.5(3) . . ?
C22 C21 C20 120.5(4) . . ?
C6 C5 C4 122.0(3) . . ?
C36 C35 C34 118.7(3) . . ?
C4 C3 C2 122.1(4) . . ?
C26 C31 C30 120.6(4) . . ?
C18 C16 C17 108.9(3) . . ?
C18 C16 Si1 117.5(3) . . ?
C17 C16 Si1 111.2(2) . . ?
F5 C38 F6 105.7(3) . . ?
F5 C38 F4 106.6(3) . . ?
F6 C38 F4 105.9(3) . . ?
F5 C38 C34 112.7(3) . . ?
F6 C38 C34 112.5(3) . . ?
F4 C38 C34 112.9(3) . . ?
C11 C10 C6 110.2(3) . . ?
C11 C10 C12 110.4(4) . . ?
C6 C10 C12 113.1(3) . . ?
C24 C25 C20 119.9(4) . . ?
C3 C4 C5 118.4(3) . . ?
C14 C13 C15 109.9(3) . . ?
C14 C13 Si1 113.1(3) . . ?
C15 C13 Si1 115.0(3) . . ?
C23 C24 C25 120.0(4) . . ?
C21 C22 C23 119.6(4) . . ?
F1A C39 F2A 73(6) . . ?
F1A C39 F3A 103(5) . . ?
F2A C39 F3A 137(3) . . ?
F3 C39 F1 107.5(4) . . ?
F3 C39 F2 105.3(4) . . ?
F1 C39 F2 104.3(4) . . ?
F1A C39 C36 119(4) . . ?
F2A C39 C36 108(3) . . ?
F3A C39 C36 111(2) . . ?
F3 C39 C36 112.8(3) . . ?
F1 C39 C36 112.8(4) . . ?
F2 C39 C36 113.5(3) . . ?
C24 C23 C22 120.7(4) . . ?
C29 C30 C31 120.1(4) . . ?
C28 C27 C26 119.9(4) . . ?
C30 C29 C28 120.1(4) . . ?
C29 C28 C27 120.5(5) . . ?
C39 F1A F2A 58(5) . . ?
C39 F2A F1A 49(4) . . ?

loop_
_geom_bond_atom_site_label_1
_geom_bond_atom_site_label_2
_geom_bond_distance
_geom_bond_site_symmetry_2
_geom_bond_publ_flag
Sn1 N1 2.164(3) . ?
Sn1 C32 2.239(3) . ?
Sn1 P1 2.7009(10) . ?
P1 C20 1.817(4) . ?
P1 C26 1.823(4) . ?
P1 C19 1.829(4) . ?
Si1 N1 1.724(3) . ?
Si1 C16 1.899(4) . ?
Si1 C13 1.903(4) . ?
Si1 C19 1.929(4) . ?
F5 C38 1.336(4) . ?
F6 C38 1.341(5) . ?
F4 C38 1.343(5) . ?
F2 C39 1.344(5) . ?
N1 C1 1.445(4) . ?
F1 C39 1.337(5) . ?
F3 C39 1.331(5) . ?
C1 C6 1.415(5) . ?
C1 C2 1.416(5) . ?
C32 C33 1.395(5) . ?
C32 C37 1.405(5) . ?
C2 C3 1.391(5) . ?
C2 C7 1.515(5) . ?
C6 C5 1.392(5) . ?
C6 C10 1.526(5) . ?
C34 C35 1.387(5) . ?
C34 C33 1.397(5) . ?
C34 C38 1.500(5) . ?
C36 C35 1.385(5) . ?
C36 C37 1.386(5) . ?
C36 C39 1.493(5) . ?
C26 C31 1.383(5) . ?
C26 C27 1.393(5) . ?
C20 C21 1.391(5) . ?
C20 C25 1.394(5) . ?
C7 C8 1.533(5) . ?
C7 C9 1.536(5) . ?
C21 C22 1.382(5) . ?
C5 C4 1.393(6) . ?
C3 C4 1.375(5) . ?
C31 C30 1.385(5) . ?
C16 C18 1.535(5) . ?
C16 C17 1.545(5) . ?
C10 C11 1.523(6) . ?
C10 C12 1.547(6) . ?
C25 C24 1.391(5) . ?
C13 C14 1.534(6) . ?
C13 C15 1.539(6) . ?
C24 C23 1.373(6) . ?
C22 C23 1.382(6) . ?
C39 F1A 1.12(9) . ?
C39 F2A 1.26(6) . ?
C39 F3A 1.30(5) . ?
C30 C29 1.367(7) . ?
C27 C28 1.385(7) . ?
C29 C28 1.371(9) . ?
F1A F2A 1.41(11) . ?
